data_4100795
loop_
_publ_author_name
'A. J. Boydston'
'Youshi Yin'
'Brian L. Pagenkopf'

_publ_section_title
;
Synthesis and Electronic Properties of Donor-Acceptor \p-Conjugated
Siloles
;
_journal_name_full 'Journal of the American Chemical Society'
_journal_page_first 3724
_journal_page_last 3725
_journal_paper_doi 10.1021/ja049758z
_journal_volume 126
_journal_year 2004
_chemical_formula_sum 'C36 H32 N O3 Si'
_chemical_formula_weight 554.72
_space_group_IT_number 2
_space_group_name_Hall '-P 1'
_space_group_name_H-M_alt 'P -1'
_symmetry_cell_setting triclinic
_symmetry_space_group_name_Hall '-P 1'
_symmetry_space_group_name_H-M 'P -1'
_cell_angle_alpha 75.116(7)
_cell_angle_beta 88.385(5)
_cell_angle_gamma 81.432(4)
_cell_formula_units_Z 2
_cell_length_a 9.7618(10)
_cell_length_b 11.1373(12)
_cell_length_c 13.994(2)
_cell_measurement_temperature 153(2)
_cell_volume 1453.9(3)
_diffrn_ambient_temperature 153(2)
_exptl_crystal_density_diffrn 1.267
_cod_depositor_comments
;
The following automatic conversions were performed:
'_symmetry_cell_setting' value 'Triclinic' changed to 'triclinic'
according to '/home/saulius/struct/CIF-dictionaries/cif_core.dic'
dictionary named 'cif_core.dic' version 2.4.1 from 2010-06-29.

Automatic conversion script
Id: cif_fix_enum 1527 2010-12-29 10:47:43Z saulius 
;
_cod_database_code 4100795

loop_
_symmetry_equiv_pos_as_xyz
'x, y, z'
'-x, -y, -z'

loop_
_atom_site_label
_atom_site_type_symbol
_atom_site_fract_x
_atom_site_fract_y
_atom_site_fract_z
_atom_site_U_iso_or_equiv
_atom_site_adp_type
_atom_site_occupancy
_atom_site_symmetry_multiplicity
_atom_site_calc_flag
_atom_site_refinement_flags
_atom_site_disorder_assembly
_atom_site_disorder_group
Si1 Si 0.21195(18) 0.68237(14) 0.63371(12) 0.0463(5) Uani 1 1 d U . .
C2 C 0.2651(6) 0.6906(5) 0.5039(4) 0.0421(15) Uani 1 1 d U . .
C3 C 0.2629(5) 0.5756(5) 0.4848(4) 0.0367(13) Uani 1 1 d U . .
C4 C 0.2323(6) 0.4741(5) 0.5708(4) 0.0396(14) Uani 1 1 d U . .
C5 C 0.2058(6) 0.5096(5) 0.6565(4) 0.0421(14) Uani 1 1 d U . .
C6 C 0.0390(6) 0.7738(5) 0.6396(4) 0.0581(17) Uani 1 1 d U . .
H6A H -0.0253 0.7524 0.5982 0.087 Uiso 1 1 d R . .
H6B H 0.0073 0.7552 0.7066 0.087 Uiso 1 1 d R . .
H6C H 0.0456 0.8617 0.6171 0.087 Uiso 1 1 d R . .
C7 C 0.3428(7) 0.7180(5) 0.7118(4) 0.0606(18) Uani 1 1 d U . .
H7A H 0.4301 0.6679 0.7062 0.091 Uiso 1 1 d R . .
H7B H 0.3523 0.8054 0.6900 0.091 Uiso 1 1 d R . .
H7C H 0.3140 0.6989 0.7795 0.091 Uiso 1 1 d R . .
C8 C 0.2912(6) 0.7977(5) 0.4302(4) 0.0436(15) Uani 1 1 d U . .
C9 C 0.3184(6) 0.8890(5) 0.3693(4) 0.0491(16) Uani 1 1 d U . .
C10 C 0.3628(6) 0.9838(5) 0.2893(4) 0.0427(15) Uani 1 1 d U . .
C11 C 0.4480(7) 0.9471(5) 0.2176(5) 0.067(2) Uani 1 1 d U . .
H11 H 0.4802 0.8594 0.2253 0.080 Uiso 1 1 d R . .
C12 C 0.4854(7) 1.0332(6) 0.1372(5) 0.071(2) Uani 1 1 d U . .
H12 H 0.5423 1.0071 0.0870 0.085 Uiso 1 1 d R . .
C13 C 0.4413(7) 1.1587(5) 0.1273(4) 0.0517(16) Uani 1 1 d U . .
C14 C 0.3561(6) 1.1981(5) 0.1949(4) 0.0492(16) Uani 1 1 d U . .
H14 H 0.3242 1.2860 0.1862 0.059 Uiso 1 1 d R . .
C15 C 0.3171(6) 1.1107(5) 0.2768(4) 0.0473(15) Uani 1 1 d U . .
H15 H 0.2578 1.1376 0.3255 0.057 Uiso 1 1 d R . .
N16 N 0.4799(7) 1.2486(5) 0.0404(4) 0.0749(17) Uani 1 1 d U . .
O17 O 0.5538(7) 1.2095(5) -0.0206(5) 0.135(3) Uani 1 1 d U . .
O18 O 0.4358(6) 1.3593(4) 0.0278(3) 0.0905(17) Uani 1 1 d U . .
C19 C 0.2833(6) 0.5564(4) 0.3831(4) 0.0411(14) Uani 1 1 d U . .
C20 C 0.1832(6) 0.5127(5) 0.3387(4) 0.0489(16) Uani 1 1 d U . .
H20 H 0.1050 0.4858 0.3770 0.059 Uiso 1 1 d R . .
C21 C 0.1955(7) 0.5074(5) 0.2408(5) 0.0551(17) Uani 1 1 d U . .
H21 H 0.1240 0.4803 0.2093 0.066 Uiso 1 1 d R . .
C22 C 0.3114(7) 0.5419(5) 0.1882(5) 0.0568(17) Uani 1 1 d U . .
H22 H 0.3204 0.5382 0.1205 0.068 Uiso 1 1 d R . .
C23 C 0.4148(7) 0.5809(5) 0.2328(4) 0.0530(17) Uani 1 1 d U . .
H23 H 0.4970 0.6018 0.1970 0.064 Uiso 1 1 d R . .
C24 C 0.3998(6) 0.5891(5) 0.3288(4) 0.0474(15) Uani 1 1 d U . .
H24 H 0.4686 0.6202 0.3597 0.057 Uiso 1 1 d R . .
C25 C 0.2391(6) 0.3415(5) 0.5644(4) 0.0443(15) Uani 1 1 d U . .
C26 C 0.1379(7) 0.2706(5) 0.6085(4) 0.0550(17) Uani 1 1 d U . .
H26 H 0.0631 0.3093 0.6415 0.066 Uiso 1 1 d R . .
C27 C 0.1458(8) 0.1450(5) 0.6069(5) 0.0650(19) Uani 1 1 d U . .
H27 H 0.0751 0.0967 0.6371 0.078 Uiso 1 1 d R . .
C28 C 0.2549(8) 0.0916(6) 0.5597(5) 0.0632(19) Uani 1 1 d U . .
H28 H 0.2607 0.0051 0.5588 0.076 Uiso 1 1 d R . .
C29 C 0.3561(7) 0.1592(5) 0.5154(4) 0.0573(17) Uani 1 1 d U . .
H29 H 0.4306 0.1210 0.4818 0.069 Uiso 1 1 d R . .
C30 C 0.3491(6) 0.2849(5) 0.5175(4) 0.0465(15) Uani 1 1 d U . .
H30 H 0.4203 0.3330 0.4880 0.056 Uiso 1 1 d R . .
C31 C 0.1851(6) 0.4270(5) 0.7501(5) 0.0465(15) Uani 1 1 d U . .
C32 C 0.1664(6) 0.3604(5) 0.8308(4) 0.0498(16) Uani 1 1 d U . .
C33 C 0.1467(6) 0.2662(5) 0.9181(4) 0.0500(16) Uani 1 1 d U . .
C34 C 0.1957(7) 0.1418(6) 0.9217(4) 0.0602(18) Uani 1 1 d U . .
H34 H 0.2439 0.1220 0.8658 0.072 Uiso 1 1 d R . .
C35 C 0.1745(7) 0.0463(5) 1.0046(5) 0.0613(18) Uani 1 1 d U . .
H35 H 0.2128 -0.0395 1.0091 0.074 Uiso 1 1 d R . .
C36 C 0.0984(7) 0.0729(6) 1.0818(4) 0.0566(17) Uani 1 1 d U . .
C37 C 0.0464(8) 0.1954(6) 1.0782(5) 0.070(2) Uani 1 1 d U . .
H37A H -0.0064 0.2142 1.1328 0.085 Uiso 1 1 d R . .
C38 C 0.0713(7) 0.2903(6) 0.9982(5) 0.0663(19) Uani 1 1 d U . .
H38A H 0.0356 0.3757 0.9974 0.080 Uiso 1 1 d R . .
O39 O 0.0712(5) -0.0158(4) 1.1658(3) 0.0688(13) Uani 1 1 d U . .
C40 C 0.1253(7) -0.1439(5) 1.1709(5) 0.075(2) Uani 1 1 d U . .
H40A H 0.1000 -0.1965 1.2326 0.113 Uiso 1 1 d R . .
H40B H 0.0890 -0.1692 1.1173 0.113 Uiso 1 1 d R . .
H40C H 0.2244 -0.1517 1.1665 0.113 Uiso 1 1 d R . .

loop_
_atom_site_aniso_label
_atom_site_aniso_U_11
_atom_site_aniso_U_22
_atom_site_aniso_U_33
_atom_site_aniso_U_23
_atom_site_aniso_U_13
_atom_site_aniso_U_12
Si1 0.0556(12) 0.0320(9) 0.0510(10) -0.0110(7) 0.0052(8) -0.0060(8)
C2 0.045(4) 0.029(3) 0.051(4) -0.010(3) 0.001(3) -0.002(3)
C3 0.029(3) 0.032(3) 0.045(3) -0.006(3) -0.001(3) 0.004(3)
C4 0.037(4) 0.033(3) 0.050(4) -0.014(3) 0.006(3) -0.008(3)
C5 0.044(4) 0.029(3) 0.050(4) -0.008(3) 0.001(3) -0.001(3)
C6 0.058(4) 0.052(4) 0.065(4) -0.023(3) 0.006(3) 0.000(3)
C7 0.068(5) 0.042(4) 0.073(4) -0.014(3) -0.013(4) -0.007(3)
C8 0.047(4) 0.031(3) 0.052(4) -0.012(3) 0.002(3) 0.000(3)
C9 0.053(4) 0.040(4) 0.056(4) -0.019(3) 0.006(3) -0.001(3)
C10 0.046(4) 0.038(3) 0.042(3) -0.007(3) 0.008(3) -0.008(3)
C11 0.087(5) 0.031(3) 0.069(4) 0.000(3) 0.025(4) 0.003(3)
C12 0.086(5) 0.044(4) 0.077(5) -0.011(4) 0.027(4) -0.004(4)
C13 0.070(5) 0.032(3) 0.047(4) 0.001(3) 0.011(3) -0.007(3)
C14 0.060(4) 0.029(3) 0.056(4) -0.008(3) 0.000(3) -0.003(3)
C15 0.049(4) 0.036(3) 0.056(4) -0.013(3) 0.009(3) -0.002(3)
N16 0.104(5) 0.041(4) 0.073(4) -0.008(3) 0.032(4) -0.007(3)
O17 0.185(7) 0.076(4) 0.119(5) -0.002(3) 0.083(5) 0.003(4)
O18 0.140(5) 0.040(3) 0.086(3) -0.009(2) 0.034(3) -0.017(3)
C19 0.042(4) 0.024(3) 0.055(4) -0.008(3) 0.003(3) -0.002(3)
C20 0.053(4) 0.035(3) 0.055(4) -0.009(3) 0.005(3) -0.002(3)
C21 0.057(5) 0.049(4) 0.063(4) -0.023(3) -0.002(4) -0.004(3)
C22 0.073(5) 0.041(4) 0.056(4) -0.018(3) 0.006(4) 0.000(3)
C23 0.059(5) 0.038(4) 0.060(4) -0.013(3) 0.017(3) -0.002(3)
C24 0.050(4) 0.035(3) 0.059(4) -0.015(3) 0.005(3) -0.005(3)
C25 0.051(4) 0.030(3) 0.051(4) -0.011(3) 0.004(3) -0.003(3)
C26 0.066(5) 0.042(4) 0.060(4) -0.018(3) 0.012(3) -0.011(3)
C27 0.088(6) 0.032(4) 0.076(4) -0.010(3) 0.011(4) -0.019(4)
C28 0.082(5) 0.031(3) 0.077(5) -0.014(3) 0.000(4) -0.008(4)
C29 0.066(5) 0.039(4) 0.068(4) -0.024(3) 0.002(4) 0.007(3)
C30 0.047(4) 0.038(3) 0.052(4) -0.007(3) -0.001(3) -0.004(3)
C31 0.048(4) 0.036(3) 0.055(4) -0.014(3) -0.003(3) 0.000(3)
C32 0.055(4) 0.045(4) 0.049(4) -0.011(3) 0.002(3) -0.008(3)
C33 0.062(4) 0.043(4) 0.043(4) -0.005(3) -0.004(3) -0.012(3)
C34 0.067(5) 0.054(4) 0.055(4) -0.008(3) 0.000(3) -0.003(4)
C35 0.076(5) 0.036(4) 0.062(4) 0.001(3) 0.005(4) -0.003(3)
C36 0.070(5) 0.052(4) 0.048(4) -0.006(3) 0.004(3) -0.021(4)
C37 0.103(6) 0.056(4) 0.054(4) -0.016(4) 0.018(4) -0.016(4)
C38 0.092(6) 0.051(4) 0.059(4) -0.017(3) 0.009(4) -0.018(4)
O39 0.088(4) 0.054(3) 0.059(3) -0.001(2) 0.003(2) -0.021(3)
C40 0.090(6) 0.045(4) 0.083(5) 0.007(3) -0.011(4) -0.024(4)

loop_
_geom_bond_atom_site_label_1
_geom_bond_atom_site_label_2
_geom_bond_distance
_geom_bond_site_symmetry_2
_geom_bond_publ_flag
Si1 C7 1.853(6) . ?
Si1 C6 1.848(6) . ?
Si1 C2 1.858(5) . ?
Si1 C5 1.877(5) . ?
C2 C3 1.378(6) . ?
C2 C8 1.412(8) . ?
C3 C4 1.482(7) . ?
C3 C19 1.495(7) . ?
C4 C5 1.364(7) . ?
C4 C25 1.494(7) . ?
C5 C31 1.423(8) . ?
C6 H6A 0.9601 . ?
C6 H6B 0.9599 . ?
C6 H6C 0.9600 . ?
C7 H7A 0.9600 . ?
C7 H7B 0.9600 . ?
C7 H7C 0.9600 . ?
C8 C9 1.206(7) . ?
C9 C10 1.434(8) . ?
C10 C11 1.389(7) . ?
C10 C15 1.385(7) . ?
C11 C12 1.358(8) . ?
C11 H11 0.9600 . ?
C12 C13 1.372(7) . ?
C12 H12 0.9600 . ?
C13 C14 1.355(7) . ?
C13 N16 1.445(7) . ?
C14 C15 1.385(7) . ?
C14 H14 0.9601 . ?
C15 H15 0.9601 . ?
N16 O18 1.212(6) . ?
N16 O17 1.225(6) . ?
C19 C20 1.383(7) . ?
C19 C24 1.391(7) . ?
C20 C21 1.387(7) . ?
C20 H20 0.9600 . ?
C21 C22 1.380(8) . ?
C21 H21 0.9600 . ?
C22 C23 1.380(8) . ?
C22 H22 0.9601 . ?
C23 C24 1.372(7) . ?
C23 H23 0.9600 . ?
C24 H24 0.9600 . ?
C25 C26 1.388(8) . ?
C25 C30 1.397(7) . ?
C26 C27 1.396(7) . ?
C26 H26 0.9600 . ?
C27 C28 1.378(8) . ?
C27 H27 0.9600 . ?
C28 C29 1.369(8) . ?
C28 H28 0.9601 . ?
C29 C30 1.400(7) . ?
C29 H29 0.9601 . ?
C30 H30 0.9599 . ?
C31 C32 1.207(7) . ?
C32 C33 1.421(8) . ?
C33 C38 1.386(8) . ?
C33 C34 1.385(7) . ?
C34 C35 1.392(8) . ?
C34 H34 0.9599 . ?
C35 C36 1.364(8) . ?
C35 H35 0.9600 . ?
C36 C37 1.371(8) . ?
C36 O39 1.376(7) . ?
C37 C38 1.372(8) . ?
C37 H37A 0.9600 . ?
C38 H38A 0.9600 . ?
O39 C40 1.430(7) . ?
C40 H40A 0.9599 . ?
C40 H40B 0.9600 . ?
C40 H40C 0.9600 . ?

loop_
_cod_related_entry_id
_cod_related_entry_database
_cod_related_entry_code
1 ChemSpider 4052384
